data_7219547
loop_
_publ_author_name
'Song, Ying'
'Lin, Chen-Sheng'
'Zhang, Ming-Jian'
'Wei, Qi'
'Feng, Mei-Ling'
'Huang, Xiao-Ying'

_publ_section_title
;
 Assembly of noncentrosymmetric coordination polymers by the integration
 of acentric Ba(ii)/Sr(ii) and Li(i) coordination polyhedra
;
_journal_issue 18
_journal_name_full CrystEngComm
_journal_page_first 3418
_journal_paper_doi 10.1039/C5CE00305A
_journal_volume 17
_journal_year 2015
_chemical_formula_moiety 'C10 H4 Ba Li2 N4 O8, 4/3(C3 H7 N O)'
_chemical_formula_sum 'C14 H13.33333 Ba Li2 N5.33333 O9.33333'
_chemical_formula_weight 556.85
_chemical_melting_point ?
_chemical_name_common none
_chemical_name_systematic
; 
 ? 
;
_space_group_IT_number 18
_symmetry_cell_setting orthorhombic
_symmetry_space_group_name_Hall 'P 2 2ab'
_symmetry_space_group_name_H-M 'P 21 21 2'
_atom_sites_solution_hydrogens geom
_atom_sites_solution_primary direct
_atom_sites_solution_secondary difmap
_audit_creation_method SHELXL-97
_audit_update_record
;
2014-11-29 deposited with the CCDC.
2015-02-12 downloaded from the CCDC.
;
_cell_angle_alpha 90.00
_cell_angle_beta 90.00
_cell_angle_gamma 90.00
_cell_formula_units_Z 6
_cell_length_a 10.8783(3)
_cell_length_b 28.3945(7)
_cell_length_c 9.2141(2)
_cell_measurement_reflns_used 13178
_cell_measurement_temperature 100(2)
_cell_measurement_theta_max 29.4240
_cell_measurement_theta_min 2.8980
_cell_volume 2846.09(12)
_computing_cell_refinement 'CrysAlisPro, Agilent Technologies'
_computing_data_collection 'CrysAlisPro, Agilent Technologies'
_computing_data_reduction 'CrysAlisPro, Agilent Technologies'
_computing_molecular_graphics 'DIAMOND. Version 3.0. Crystal Impact'
_computing_publication_material 'Windows Word 2010'
_computing_structure_refinement 'SHELXL-97 (Sheldrick, 1997)'
_computing_structure_solution 'SHELXS-97 (Sheldrick, 1990)'
_diffrn_ambient_temperature 100(2)
_diffrn_detector_area_resol_mean 10.3503
_diffrn_measured_fraction_theta_full 0.984
_diffrn_measured_fraction_theta_max 0.984
_diffrn_measurement_device_type 'SuperNova, Dual, Cu at zero, Atlas'
_diffrn_measurement_method '\w scans'
_diffrn_radiation_monochromator graphite
_diffrn_radiation_source 'SuperNova (Mo) X-ray Source'
_diffrn_radiation_type MoK\a
_diffrn_radiation_wavelength 0.71073
_diffrn_reflns_av_R_equivalents 0.0531
_diffrn_reflns_av_sigmaI/netI 0.0541
_diffrn_reflns_limit_h_max 14
_diffrn_reflns_limit_h_min -12
_diffrn_reflns_limit_k_max 38
_diffrn_reflns_limit_k_min -30
_diffrn_reflns_limit_l_max 12
_diffrn_reflns_limit_l_min -11
_diffrn_reflns_number 29321
_diffrn_reflns_theta_full 29.13
_diffrn_reflns_theta_max 29.13
_diffrn_reflns_theta_min 2.36
_exptl_absorpt_coefficient_mu 2.157
_exptl_absorpt_correction_T_max 0.879
_exptl_absorpt_correction_T_min 0.847
_exptl_absorpt_correction_type analytical
_exptl_absorpt_process_details
;
CrysAlisPro, Agilent Technologies,
Version 1.171.36.28 (release 01-02-2013 CrysAlis171 .NET)
(compiled Feb  1 2013,16:14:44)
Analytical numeric absorption correction using a multifaceted crystal
model based on expressions derived by R.C. Clark & J.S. Reid.
(Clark, R. C. & Reid, J. S. (1995). Acta Cryst. A51, 887-897)
;
_exptl_crystal_colour colorless
_exptl_crystal_density_diffrn 1.949
_exptl_crystal_density_method 'not measured'
_exptl_crystal_description rod
_exptl_crystal_F_000 1628
_exptl_crystal_size_max 0.12
_exptl_crystal_size_mid 0.09
_exptl_crystal_size_min 0.09
_refine_diff_density_max 0.991
_refine_diff_density_min -0.628
_refine_diff_density_rms 0.130
_refine_ls_abs_structure_details 'Flack H D (1983), Acta Cryst. A39, 876-881'
_refine_ls_abs_structure_Flack -0.039(13)
_refine_ls_extinction_method none
_refine_ls_goodness_of_fit_ref 1.006
_refine_ls_hydrogen_treatment mixed
_refine_ls_matrix_type full
_refine_ls_number_parameters 433
_refine_ls_number_reflns 7353
_refine_ls_number_restraints 0
_refine_ls_restrained_S_all 1.006
_refine_ls_R_factor_all 0.0398
_refine_ls_R_factor_gt 0.0326
_refine_ls_shift/su_max 0.002
_refine_ls_shift/su_mean 0.000
_refine_ls_structure_factor_coef Fsqd
_refine_ls_weighting_details 'calc w=1/[\s^2^(Fo^2^)+(0.0250P)^2^+1.8000P] where P=(Fo^2^+2Fc^2^)/3'
_refine_ls_weighting_scheme calc
_refine_ls_wR_factor_gt 0.0585
_refine_ls_wR_factor_ref 0.0622
_reflns_number_gt 6748
_reflns_number_total 7353
_reflns_threshold_expression >2sigma(I)
_cod_data_source_file c5ce00305a2.cif
_cod_data_source_block 3
_cod_depositor_comments
;
The following automatic conversions were performed:

'_chemical_melting_point' value 'not measured' was changed to '?' -
the value is undefined or not given.

'_symmetry_cell_setting' value 'Orthorhombic' changed to
'orthorhombic' according to
/usr/data/users/saulius/crontab/automatic-downloads/rss-feeds/RSC/lib/dictionaries/cif_core.dic
dictionary named 'cif_core.dic' version 2.4.2 from 2011-04-26.

Automatic conversion script
Id: cif_fix_values 3008 2015-01-20 13:52:24Z robertas 

 Adding full bibliography for 7219545--7219547.cif.

2018-10-04
Z value and formula fixed to values more according to usual
chemical conventions.                 miguel
;
_cod_original_formula_sum 'C42 H40 Ba3 Li6 N16 O28'
_cod_original_formula_weight 1670.56
_cod_original_formula_moiety 'C36 H26 Ba3 Li6 N14 O26, 2(C3 H7 N O)'
_cod_original_formula_units_Z 2
_cod_database_code 7219547

loop_
_symmetry_equiv_pos_as_xyz
'x, y, z'
'-x, -y, z'
'x+1/2, -y+1/2, -z'
'-x+1/2, y+1/2, -z'

loop_
_atom_site_label
_atom_site_type_symbol
_atom_site_fract_x
_atom_site_fract_y
_atom_site_fract_z
_atom_site_U_iso_or_equiv
_atom_site_adp_type
_atom_site_occupancy
_atom_site_symmetry_multiplicity
_atom_site_calc_flag
_atom_site_refinement_flags
Ba1 Ba 0.14080(2) 0.445194(7) 0.02788(2) 0.00894(5) Uani 1 1 d .
Ba2 Ba 0.5000 0.5000 0.82337(3) 0.00853(7) Uani 1 2 d S
Li1 Li 0.4100(7) 0.1613(2) 0.8425(9) 0.0224(16) Uani 1 1 d .
Li2 Li 0.4182(6) 0.3853(2) 0.9409(8) 0.0170(15) Uani 1 1 d .
Li3 Li 0.7223(6) 0.4396(2) 1.0884(7) 0.0130(13) Uani 1 1 d .
O1 O 0.0747(3) 0.34533(10) 1.0785(3) 0.0180(6) Uani 1 1 d .
O2 O 0.2658(2) 0.35896(9) 1.0025(3) 0.0149(6) Uani 1 1 d .
O3 O 0.0823(3) 0.13693(9) 1.0434(4) 0.0213(7) Uani 1 1 d .
O4 O 0.2626(3) 0.12653(9) 0.9286(3) 0.0186(7) Uani 1 1 d .
O5 O 0.4213(2) 0.44529(10) 0.0614(3) 0.0115(5) Uani 1 1 d .
O6 O 0.5821(2) 0.45078(9) 0.2116(3) 0.0110(5) Uani 1 1 d .
O7 O 0.1720(2) 0.41855(10) 0.7266(3) 0.0135(6) Uani 1 1 d .
O8 O 0.3748(3) 0.42055(9) 0.7681(3) 0.0126(6) Uani 1 1 d .
O9 O 0.7267(2) 0.47477(9) 0.9049(3) 0.0120(6) Uani 1 1 d .
O10 O 0.9234(3) 0.45523(15) 0.8853(3) 0.0385(10) Uani 1 1 d .
O11 O 0.8470(3) 0.47275(9) 0.1924(3) 0.0116(5) Uani 1 1 d .
O12 O 1.0088(3) 0.43460(10) 0.2820(3) 0.0159(6) Uani 1 1 d .
O13 O 0.4166(3) 0.16893(12) 0.6340(3) 0.0285(8) Uani 1 1 d .
O14 O 0.4204(3) 0.30309(13) 0.6921(4) 0.0374(9) Uani 1 1 d .
N1 N 0.2997(3) 0.26627(11) 0.9348(4) 0.0168(8) Uani 1 1 d .
H1 H 0.3550 0.2855 0.8981 0.020 Uiso 1 1 calc R
N2 N 0.3035(3) 0.21928(11) 0.9207(4) 0.0172(8) Uani 1 1 d .
N3 N 0.2685(3) 0.42856(11) 0.2918(3) 0.0113(7) Uani 1 1 d .
N4 N 0.2217(3) 0.42172(11) 0.4242(3) 0.0113(7) Uani 1 1 d .
H4 H 0.1430 0.4172 0.4412 0.014 Uiso 1 1 calc R
N5 N 0.7010(3) 0.46605(11) 0.6050(4) 0.0119(7) Uani 1 1 d .
N6 N 0.7302(3) 0.46405(10) 0.4634(4) 0.0097(6) Uani 1 1 d .
H6 H 0.6766 0.4682 0.3930 0.012 Uiso 1 1 calc R
N7 N 0.5171(4) 0.18297(14) 0.4220(4) 0.0330(10) Uani 1 1 d .
N8 N 0.5183(4) 0.31956(13) 0.4817(5) 0.0285(9) Uani 1 1 d .
C1 C 0.1793(3) 0.33220(14) 1.0344(5) 0.0150(8) Uani 1 1 d .
C2 C 0.2011(3) 0.28053(13) 1.0120(4) 0.0153(8) Uani 1 1 d .
C3 C 0.1374(4) 0.24067(13) 1.0516(4) 0.0151(8) Uani 1 1 d .
H3A H 0.0641 0.2389 1.1075 0.018 Uiso 1 1 calc R
C4 C 0.2042(3) 0.20350(13) 0.9917(4) 0.0137(8) Uani 1 1 d .
C5 C 0.1807(3) 0.15140(13) 0.9892(4) 0.0150(9) Uani 1 1 d .
C6 C 0.4703(3) 0.44411(13) 0.1855(4) 0.0095(7) Uani 1 1 d .
C7 C 0.3896(3) 0.43380(12) 0.3115(4) 0.0094(8) Uani 1 1 d .
C8 C 0.4190(3) 0.43006(12) 0.4598(4) 0.0110(7) Uani 1 1 d .
H8A H 0.4982 0.4322 0.5027 0.013 Uiso 1 1 calc R
C9 C 0.3087(3) 0.42258(12) 0.5297(5) 0.0105(7) Uani 1 1 d .
C10 C 0.2805(4) 0.41952(12) 0.6868(4) 0.0109(7) Uani 1 1 d .
C11 C 0.8208(3) 0.46200(14) 0.8324(5) 0.0150(8) Uani 1 1 d .
C12 C 0.8089(3) 0.45850(12) 0.6725(5) 0.0117(8) Uani 1 1 d .
C13 C 0.9041(3) 0.45118(14) 0.5749(4) 0.0110(8) Uani 1 1 d .
H13A H 0.9879 0.4449 0.5966 0.013 Uiso 1 1 calc R
C14 C 0.8515(3) 0.45499(12) 0.4407(4) 0.0091(7) Uani 1 1 d .
C15 C 0.9064(3) 0.45372(13) 0.2935(4) 0.0106(8) Uani 1 1 d .
C16 C 0.5059(5) 0.18167(17) 0.5655(5) 0.0306(11) Uani 1 1 d .
H16 H 0.5751 0.1918 0.6202 0.037 Uiso 1 1 calc R
C17 C 0.6293(5) 0.1989(2) 0.3525(6) 0.0457(14) Uani 1 1 d .
H17A H 0.6897 0.2076 0.4268 0.069 Uiso 1 1 calc R
H17B H 0.6113 0.2264 0.2917 0.069 Uiso 1 1 calc R
H17C H 0.6627 0.1736 0.2919 0.069 Uiso 1 1 calc R
C18 C 0.4205(6) 0.1677(2) 0.3263(6) 0.0436(14) Uani 1 1 d .
H18A H 0.3543 0.1534 0.3833 0.065 Uiso 1 1 calc R
H18B H 0.4531 0.1446 0.2575 0.065 Uiso 1 1 calc R
H18C H 0.3883 0.1949 0.2728 0.065 Uiso 1 1 calc R
C19 C 0.5080(5) 0.31926(16) 0.6248(5) 0.0278(10) Uani 1 1 d .
H19B H 0.5734 0.3326 0.6794 0.033 Uiso 1 1 calc R
C20 C 0.6254(5) 0.34028(18) 0.4089(6) 0.0384(13) Uani 1 1 d .
H20A H 0.5976 0.3627 0.3350 0.058 Uiso 1 1 calc R
H20B H 0.6736 0.3153 0.3628 0.058 Uiso 1 1 calc R
H20C H 0.6764 0.3567 0.4805 0.058 Uiso 1 1 calc R
C21 C 0.4199(5) 0.30299(19) 0.3912(6) 0.0390(13) Uani 1 1 d .
H21A H 0.3711 0.2797 0.4446 0.059 Uiso 1 1 calc R
H21B H 0.4542 0.2884 0.3038 0.059 Uiso 1 1 calc R
H21C H 0.3674 0.3296 0.3635 0.059 Uiso 1 1 calc R

loop_
_atom_site_aniso_label
_atom_site_aniso_U_11
_atom_site_aniso_U_22
_atom_site_aniso_U_33
_atom_site_aniso_U_23
_atom_site_aniso_U_13
_atom_site_aniso_U_12
Ba1 0.00990(10) 0.01070(10) 0.00621(9) 0.00012(9) -0.00087(9) 0.00133(9)
Ba2 0.00768(14) 0.01101(14) 0.00691(14) 0.000 0.000 0.00012(13)
Li1 0.021(4) 0.019(4) 0.027(4) -0.002(3) 0.000(3) 0.002(3)
Li2 0.015(3) 0.017(3) 0.018(4) 0.003(3) 0.000(3) 0.001(3)
Li3 0.009(3) 0.016(3) 0.014(3) 0.000(3) -0.003(3) 0.002(3)
O1 0.0133(14) 0.0186(15) 0.0221(16) -0.0052(12) 0.0025(12) -0.0002(12)
O2 0.0144(13) 0.0112(12) 0.0190(17) 0.0021(11) 0.0029(12) 0.0001(10)
O3 0.0197(15) 0.0164(14) 0.0277(17) 0.0018(14) 0.0092(14) -0.0064(12)
O4 0.0173(15) 0.0119(13) 0.0266(17) -0.0013(12) 0.0025(13) -0.0004(12)
O5 0.0152(13) 0.0140(12) 0.0052(12) 0.0022(11) -0.0008(10) -0.0010(12)
O6 0.0092(12) 0.0150(13) 0.0088(13) -0.0009(11) -0.0003(10) 0.0005(11)
O7 0.0109(14) 0.0231(15) 0.0064(13) 0.0007(11) 0.0042(11) 0.0010(11)
O8 0.0145(14) 0.0143(13) 0.0089(13) 0.0002(10) -0.0044(12) -0.0026(12)
O9 0.0114(13) 0.0144(13) 0.0103(14) -0.0014(11) 0.0002(12) 0.0026(11)
O10 0.0119(15) 0.095(3) 0.0086(15) -0.0068(18) -0.0043(13) 0.0221(18)
O11 0.0149(13) 0.0131(13) 0.0069(13) 0.0027(10) -0.0011(12) -0.0008(11)
O12 0.0080(12) 0.0303(16) 0.0096(13) 0.0010(11) 0.0023(11) 0.0052(13)
O13 0.0309(18) 0.0320(18) 0.0227(18) 0.0047(15) 0.0031(15) 0.0057(15)
O14 0.0267(19) 0.049(2) 0.037(2) 0.0164(18) 0.0088(17) -0.0015(17)
N1 0.0133(16) 0.0088(15) 0.028(2) 0.0017(14) 0.0057(15) 0.0001(13)
N2 0.0173(18) 0.0130(16) 0.0212(19) 0.0011(14) 0.0030(15) -0.0011(14)
N3 0.0118(16) 0.0156(16) 0.0067(16) -0.0010(13) -0.0001(13) 0.0025(13)
N4 0.0086(15) 0.0174(16) 0.0080(15) 0.0011(13) 0.0032(13) 0.0019(13)
N5 0.0136(16) 0.0145(16) 0.0076(16) 0.0000(13) -0.0020(14) 0.0037(13)
N6 0.0094(14) 0.0143(14) 0.0054(14) 0.0027(13) -0.0010(14) 0.0030(12)
N7 0.040(3) 0.033(2) 0.026(2) -0.0007(18) 0.008(2) 0.000(2)
N8 0.030(2) 0.0263(19) 0.029(2) 0.0077(18) 0.0093(19) 0.0046(17)
C1 0.0149(18) 0.0194(19) 0.0107(18) 0.0023(18) -0.0020(17) 0.0021(15)
C2 0.0139(18) 0.0160(18) 0.016(2) -0.0020(17) -0.0038(17) 0.0002(15)
C3 0.0117(17) 0.0197(18) 0.014(2) -0.0003(15) 0.0027(19) -0.0028(17)
C4 0.0115(17) 0.0137(17) 0.016(2) 0.0052(16) -0.0030(16) -0.0030(14)
C5 0.0146(18) 0.0153(18) 0.015(2) -0.0010(17) -0.0038(16) -0.0044(15)
C6 0.0127(18) 0.0056(15) 0.0100(17) 0.0012(16) -0.0005(14) 0.0022(14)
C7 0.0091(17) 0.0092(18) 0.0099(18) 0.0002(15) -0.0029(15) 0.0024(13)
C8 0.0109(17) 0.0113(17) 0.0108(19) 0.0011(16) -0.0021(17) 0.0012(14)
C9 0.0099(17) 0.0104(16) 0.0112(17) -0.0027(16) -0.0024(16) 0.0015(13)
C10 0.0171(19) 0.0056(16) 0.0100(18) 0.0002(15) -0.0027(17) -0.0004(15)
C11 0.0136(19) 0.022(2) 0.0097(19) -0.0027(17) 0.0010(17) 0.0039(15)
C12 0.0128(18) 0.0101(18) 0.0122(18) -0.0006(16) 0.0000(17) 0.0027(14)
C13 0.0106(17) 0.0160(19) 0.0066(17) -0.0024(16) -0.0013(14) 0.0017(15)
C14 0.0094(16) 0.0094(17) 0.0083(18) 0.0003(13) -0.0007(15) -0.0002(14)
C15 0.0128(18) 0.0108(19) 0.0081(18) -0.0002(15) -0.0009(15) -0.0039(14)
C16 0.030(2) 0.037(3) 0.026(3) -0.002(2) -0.001(2) 0.011(2)
C17 0.043(3) 0.054(3) 0.040(3) 0.004(3) 0.015(3) 0.005(3)
C18 0.059(4) 0.041(3) 0.031(3) 0.005(3) -0.004(3) -0.010(3)
C19 0.027(2) 0.025(2) 0.031(3) 0.012(2) 0.003(2) 0.006(2)
C20 0.035(3) 0.036(3) 0.044(3) 0.015(2) 0.020(3) 0.014(2)
C21 0.049(4) 0.032(3) 0.036(3) 0.001(2) 0.006(3) -0.001(3)

loop_
_atom_type_symbol
_atom_type_description
_atom_type_scat_dispersion_real
_atom_type_scat_dispersion_imag
_atom_type_scat_source
C C 0.0033 0.0016 'International Tables Vol C Tables 4.2.6.8 and 6.1.1.4'
H H 0.0000 0.0000 'International Tables Vol C Tables 4.2.6.8 and 6.1.1.4'
Li Li -0.0003 0.0001 'International Tables Vol C Tables 4.2.6.8 and 6.1.1.4'
N N 0.0061 0.0033 'International Tables Vol C Tables 4.2.6.8 and 6.1.1.4'
O O 0.0106 0.0060 'International Tables Vol C Tables 4.2.6.8 and 6.1.1.4'
Ba Ba -0.3244 2.2819 'International Tables Vol C Tables 4.2.6.8 and 6.1.1.4'

loop_
_geom_angle_atom_site_label_1
_geom_angle_atom_site_label_2
_geom_angle_atom_site_label_3
_geom_angle
_geom_angle_site_symmetry_1
_geom_angle_site_symmetry_3
O10 Ba1 O12 88.21(9) 1_454 1_455
O10 Ba1 O11 102.53(10) 1_454 2_665
O12 Ba1 O11 69.78(8) 1_455 2_665
O10 Ba1 O2 118.15(10) 1_454 1_554
O12 Ba1 O2 103.13(8) 1_455 1_554
O11 Ba1 O2 138.72(8) 2_665 1_554
O10 Ba1 N3 148.88(9) 1_454 .
O12 Ba1 N3 60.69(8) 1_455 .
O11 Ba1 N3 69.47(8) 2_665 .
O2 Ba1 N3 71.92(9) 1_554 .
O10 Ba1 O7 70.52(8) 1_454 1_554
O12 Ba1 O7 147.61(8) 1_455 1_554
O11 Ba1 O7 137.30(8) 2_665 1_554
O2 Ba1 O7 68.66(8) 1_554 1_554
N3 Ba1 O7 136.03(8) . 1_554
O10 Ba1 O9 99.22(10) 1_454 2_664
O12 Ba1 O9 132.07(8) 1_455 2_664
O11 Ba1 O9 62.36(8) 2_665 2_664
O2 Ba1 O9 114.02(8) 1_554 2_664
N3 Ba1 O9 102.72(8) . 2_664
O7 Ba1 O9 76.91(8) 1_554 2_664
O10 Ba1 O1 88.02(11) 1_454 1_554
O12 Ba1 O1 68.67(8) 1_455 1_554
O11 Ba1 O1 136.66(8) 2_665 1_554
O2 Ba1 O1 45.29(7) 1_554 1_554
N3 Ba1 O1 79.90(9) . 1_554
O7 Ba1 O1 85.95(8) 1_554 1_554
O9 Ba1 O1 157.81(7) 2_664 1_554
O10 Ba1 O5 156.00(8) 1_454 .
O12 Ba1 O5 115.58(7) 1_455 .
O11 Ba1 O5 84.07(8) 2_665 .
O2 Ba1 O5 61.82(7) 1_554 .
N3 Ba1 O5 55.06(8) . .
O7 Ba1 O5 88.86(7) 1_554 .
O9 Ba1 O5 63.09(7) 2_664 .
O1 Ba1 O5 103.08(7) 1_554 .
O10 Ba1 O10 61.23(14) 1_454 2_664
O12 Ba1 O10 109.33(8) 1_455 2_664
O11 Ba1 O10 59.57(8) 2_665 2_664
O2 Ba1 O10 147.41(8) 1_554 2_664
N3 Ba1 O10 127.31(9) . 2_664
O7 Ba1 O10 82.11(8) 1_554 2_664
O9 Ba1 O10 42.23(8) 2_664 2_664
O1 Ba1 O10 149.19(9) 1_554 2_664
O5 Ba1 O10 104.96(8) . 2_664
O10 Ba1 C11 75.93(11) 1_454 2_664
O12 Ba1 C11 129.11(9) 1_455 2_664
O11 Ba1 C11 67.25(9) 2_665 2_664
O2 Ba1 C11 127.14(9) 1_554 2_664
N3 Ba1 C11 123.48(10) . 2_664
O7 Ba1 C11 70.27(9) 1_554 2_664
O9 Ba1 C11 23.31(9) 2_664 2_664
O1 Ba1 C11 154.58(10) 1_554 2_664
O5 Ba1 C11 85.78(8) . 2_664
O10 Ba1 C11 22.17(8) 2_664 2_664
O10 Ba1 C1 103.02(11) 1_454 1_554
O12 Ba1 C1 86.77(9) 1_455 1_554
O11 Ba1 C1 144.46(9) 2_665 1_554
O2 Ba1 C1 22.37(8) 1_554 1_554
N3 Ba1 C1 75.88(10) . 1_554
O7 Ba1 C1 75.15(9) 1_554 1_554
O9 Ba1 C1 135.65(9) 2_664 1_554
O1 Ba1 C1 22.99(8) 1_554 1_554
O5 Ba1 C1 82.55(8) . 1_554
O10 Ba1 C1 155.96(10) 2_664 1_554
C11 Ba1 C1 143.62(11) 2_664 1_554
O9 Ba2 O9 147.38(12) 2_665 .
O9 Ba2 O8 79.08(8) 2_665 .
O9 Ba2 O8 107.22(8) . .
O9 Ba2 O8 107.22(8) 2_665 2_665
O9 Ba2 O8 79.08(8) . 2_665
O8 Ba2 O8 158.13(11) . 2_665
O9 Ba2 O5 85.07(8) 2_665 2_666
O9 Ba2 O5 69.47(8) . 2_666
O8 Ba2 O5 139.86(8) . 2_666
O8 Ba2 O5 62.00(7) 2_665 2_666
O9 Ba2 O5 69.47(8) 2_665 1_556
O9 Ba2 O5 85.06(8) . 1_556
O8 Ba2 O5 62.00(8) . 1_556
O8 Ba2 O5 139.86(8) 2_665 1_556
O5 Ba2 O5 77.93(10) 2_666 1_556
O9 Ba2 N5 155.32(8) 2_665 .
O9 Ba2 N5 56.84(8) . .
O8 Ba2 N5 88.49(9) . .
O8 Ba2 N5 77.41(8) 2_665 .
O5 Ba2 N5 117.27(8) 2_666 .
O5 Ba2 N5 122.90(8) 1_556 .
O9 Ba2 N5 56.84(8) 2_665 2_665
O9 Ba2 N5 155.32(8) . 2_665
O8 Ba2 N5 77.41(8) . 2_665
O8 Ba2 N5 88.49(9) 2_665 2_665
O5 Ba2 N5 122.90(8) 2_666 2_665
O5 Ba2 N5 117.27(8) 1_556 2_665
N5 Ba2 N5 99.82(12) . 2_665
O9 Ba2 Li2 85.92(12) 2_665 .
O9 Ba2 Li2 84.24(12) . .
O8 Ba2 Li2 32.69(13) . .
O8 Ba2 Li2 163.21(13) 2_665 .
O5 Ba2 Li2 110.17(13) 2_666 .
O5 Ba2 Li2 34.97(12) 1_556 .
N5 Ba2 Li2 95.09(13) . .
N5 Ba2 Li2 107.72(13) 2_665 .
O9 Ba2 Li2 84.25(12) 2_665 2_665
O9 Ba2 Li2 85.92(12) . 2_665
O8 Ba2 Li2 163.21(13) . 2_665
O8 Ba2 Li2 32.69(13) 2_665 2_665
O5 Ba2 Li2 34.97(12) 2_666 2_665
O5 Ba2 Li2 110.17(13) 1_556 2_665
N5 Ba2 Li2 107.72(13) . 2_665
N5 Ba2 Li2 95.09(13) 2_665 2_665
Li2 Ba2 Li2 144.5(2) . 2_665
O9 Ba2 Li3 121.42(11) 2_665 .
O9 Ba2 Li3 28.56(11) . .
O8 Ba2 Li3 93.70(11) . .
O8 Ba2 Li3 100.17(11) 2_665 .
O5 Ba2 Li3 63.94(11) 2_666 .
O5 Ba2 Li3 56.69(11) 1_556 .
N5 Ba2 Li3 80.26(11) . .
N5 Ba2 Li3 171.09(11) 2_665 .
Li2 Ba2 Li3 63.49(15) . .
Li2 Ba2 Li3 93.34(15) 2_665 .
O9 Ba2 Li3 28.56(11) 2_665 2_665
O9 Ba2 Li3 121.42(11) . 2_665
O8 Ba2 Li3 100.17(11) . 2_665
O8 Ba2 Li3 93.70(11) 2_665 2_665
O5 Ba2 Li3 56.69(11) 2_666 2_665
O5 Ba2 Li3 63.94(11) 1_556 2_665
N5 Ba2 Li3 171.09(11) . 2_665
N5 Ba2 Li3 80.26(11) 2_665 2_665
Li2 Ba2 Li3 93.34(15) . 2_665
Li2 Ba2 Li3 63.49(15) 2_665 2_665
Li3 Ba2 Li3 101.06(19) . 2_665
O13 Li1 O1 110.4(4) . 3_557
O13 Li1 O4 118.0(4) . .
O1 Li1 O4 122.1(4) 3_557 .
O13 Li1 N2 105.6(4) . .
O1 Li1 N2 116.6(4) 3_557 .
O4 Li1 N2 79.4(3) . .
O13 Li1 Ba1 110.4(3) . 3_556
O1 Li1 Ba1 41.97(18) 3_557 3_556
O4 Li1 Ba1 90.7(2) . 3_556
N2 Li1 Ba1 143.1(3) . 3_556
O3 Li2 O2 131.7(4) 3_557 .
O3 Li2 O8 117.6(4) 3_557 .
O2 Li2 O8 103.6(3) . .
O3 Li2 O5 102.7(3) 3_557 1_556
O2 Li2 O5 100.4(3) . 1_556
O8 Li2 O5 91.1(3) . 1_556
O3 Li2 Ba2 95.3(2) 3_557 .
O2 Li2 Ba2 132.0(3) . .
O8 Li2 Ba2 48.38(17) . .
O5 Li2 Ba2 52.62(17) 1_556 .
O3 Li2 Ba1 160.0(3) 3_557 1_556
O2 Li2 Ba1 51.82(18) . 1_556
O8 Li2 Ba1 74.4(2) . 1_556
O5 Li2 Ba1 59.35(18) 1_556 1_556
Ba2 Li2 Ba1 80.92(14) . 1_556
O11 Li3 O6 100.6(3) 1_556 1_556
O11 Li3 O4 111.0(3) 1_556 3_557
O6 Li3 O4 112.8(3) 1_556 3_557
O11 Li3 O9 99.4(3) 1_556 .
O6 Li3 O9 116.2(3) 1_556 .
O4 Li3 O9 114.8(3) 3_557 .
O11 Li3 C11 92.3(3) 1_556 .
O6 Li3 C11 143.0(3) 1_556 .
O4 Li3 C11 94.0(3) 3_557 .
O9 Li3 C11 26.85(14) . .
O11 Li3 C5 136.0(3) 1_556 3_557
O6 Li3 C5 100.4(3) 1_556 3_557
O4 Li3 C5 25.04(15) 3_557 3_557
O9 Li3 C5 105.1(3) . 3_557
C11 Li3 C5 93.5(2) . 3_557
O11 Li3 C15 22.59(13) 1_556 1_556
O6 Li3 C15 98.4(3) 1_556 1_556
O4 Li3 C15 91.8(3) 3_557 1_556
O9 Li3 C15 119.6(3) . 1_556
C11 Li3 C15 106.1(2) . 1_556
C5 Li3 C15 115.8(2) 3_557 1_556
O11 Li3 Ba1 48.87(17) 1_556 2_666
O6 Li3 Ba1 105.4(3) 1_556 2_666
O4 Li3 Ba1 140.2(3) 3_557 2_666
O9 Li3 Ba1 53.16(17) . 2_666
C11 Li3 Ba1 59.03(15) . 2_666
C5 Li3 Ba1 152.0(2) 3_557 2_666
C15 Li3 Ba1 71.32(16) 1_556 2_666
O11 Li3 Ba2 123.1(3) 1_556 .
O6 Li3 Ba2 78.6(2) 1_556 .
O4 Li3 Ba2 121.7(3) 3_557 .
O9 Li3 Ba2 40.63(15) . .
C11 Li3 Ba2 65.42(15) . .
C5 Li3 Ba2 98.77(19) 3_557 .
C15 Li3 Ba2 145.1(2) 1_556 .
Ba1 Li3 Ba2 76.02(12) 2_666 .
C1 O1 Li1 157.2(4) . 3_457
C1 O1 Ba1 90.8(2) . 1_556
Li1 O1 Ba1 112.0(2) 3_457 1_556
C1 O2 Li2 165.4(3) . .
C1 O2 Ba1 98.4(2) . 1_556
Li2 O2 Ba1 96.0(2) . 1_556
C5 O3 Li2 160.8(4) . 3_457
C5 O4 Li3 114.7(3) . 3_457
C5 O4 Li1 117.0(3) . .
Li3 O4 Li1 127.9(3) 3_457 .
C6 O5 Li2 118.6(3) . 1_554
C6 O5 Ba2 126.2(2) . 1_554
Li2 O5 Ba2 92.4(2) 1_554 1_554
C6 O5 Ba1 120.8(2) . .
Li2 O5 Ba1 85.9(2) 1_554 .
Ba2 O5 Ba1 102.95(8) 1_554 .
C6 O6 Li3 129.0(3) . 1_554
C10 O7 Ba1 113.0(2) . 1_556
C10 O8 Li2 132.0(3) . .
C10 O8 Ba2 122.7(2) . .
Li2 O8 Ba2 98.9(2) . .
C11 O9 Li3 109.0(3) . .
C11 O9 Ba2 132.0(2) . .
Li3 O9 Ba2 110.8(2) . .
C11 O9 Ba1 91.6(2) . 2_666
Li3 O9 Ba1 94.3(2) . 2_666
Ba2 O9 Ba1 110.82(9) . 2_666
C11 O10 Ba1 173.9(3) . 1_656
C11 O10 Ba1 80.0(3) . 2_666
Ba1 O10 Ba1 94.84(10) 1_656 2_666
C15 O11 Li3 121.7(3) . 1_554
C15 O11 Ba1 137.7(2) . 2_665
Li3 O11 Ba1 100.0(2) 1_554 2_665
C15 O12 Ba1 119.4(2) . 1_655
C16 O13 Li1 125.5(4) . .
N2 N1 C2 112.0(3) . .
N2 N1 H1 124.0 . .
C2 N1 H1 124.0 . .
C4 N2 N1 105.1(3) . .
C4 N2 Li1 110.1(3) . .
N1 N2 Li1 144.6(3) . .
N4 N3 C7 105.5(3) . .
N4 N3 Ba1 128.3(2) . .
C7 N3 Ba1 125.4(3) . .
N3 N4 C9 112.7(3) . .
N3 N4 H4 123.7 . .
C9 N4 H4 123.7 . .
N6 N5 C12 103.6(3) . .
N6 N5 Ba2 143.4(2) . .
C12 N5 Ba2 111.3(2) . .
N5 N6 C14 112.7(3) . .
N5 N6 H6 123.6 . .
C14 N6 H6 123.6 . .
C16 N7 C18 122.3(5) . .
C16 N7 C17 121.7(5) . .
C18 N7 C17 116.0(4) . .
C19 N8 C21 120.9(5) . .
C19 N8 C20 121.6(5) . .
C21 N8 C20 117.2(4) . .
O2 C1 O1 125.2(4) . .
O2 C1 C2 116.4(3) . .
O1 C1 C2 118.3(3) . .
O2 C1 Ba1 59.21(19) . 1_556
O1 C1 Ba1 66.2(2) . 1_556
C2 C1 Ba1 170.9(3) . 1_556
N1 C2 C3 107.0(3) . .
N1 C2 C1 119.4(3) . .
C3 C2 C1 133.5(4) . .
C2 C3 C4 104.8(3) . .
C2 C3 H3A 127.6 . .
C4 C3 H3A 127.6 . .
N2 C4 C3 111.1(3) . .
N2 C4 C5 117.4(3) . .
C3 C4 C5 131.5(4) . .
O3 C5 O4 126.5(4) . .
O3 C5 C4 117.6(3) . .
O4 C5 C4 115.9(3) . .
O3 C5 Li3 86.3(3) . 3_457
O4 C5 Li3 40.3(2) . 3_457
C4 C5 Li3 155.8(3) . 3_457
O6 C6 O5 125.4(3) . .
O6 C6 C7 116.9(3) . .
O5 C6 C7 117.6(3) . .
N3 C7 C8 110.3(3) . .
N3 C7 C6 119.9(3) . .
C8 C7 C6 129.7(3) . .
C9 C8 C7 105.5(3) . .
C9 C8 H8A 127.3 . .
C7 C8 H8A 127.3 . .
N4 C9 C8 106.0(3) . .
N4 C9 C10 123.6(3) . .
C8 C9 C10 130.2(3) . .
O7 C10 O8 126.6(4) . .
O7 C10 C9 119.3(3) . .
O8 C10 C9 114.0(3) . .
O10 C11 O9 124.3(4) . .
O10 C11 C12 117.5(3) . .
O9 C11 C12 118.1(3) . .
O10 C11 Li3 88.6(3) . .
O9 C11 Li3 44.1(2) . .
C12 C11 Li3 145.9(3) . .
O10 C11 Ba1 77.8(3) . 2_666
O9 C11 Ba1 65.0(2) . 2_666
C12 C11 Ba1 128.5(2) . 2_666
Li3 C11 Ba1 75.69(17) . 2_666
N5 C12 C13 112.1(4) . .
N5 C12 C11 121.6(3) . .
C13 C12 C11 126.1(3) . .
C14 C13 C12 105.2(3) . .
C14 C13 H13A 127.4 . .
C12 C13 H13A 127.4 . .
N6 C14 C13 106.4(3) . .
N6 C14 C15 122.4(3) . .
C13 C14 C15 131.1(3) . .
O12 C15 O11 125.8(3) . .
O12 C15 C14 116.7(3) . .
O11 C15 C14 117.5(3) . .
O12 C15 Li3 121.5(3) . 1_554
O11 C15 Li3 35.7(2) . 1_554
C14 C15 Li3 109.6(3) . 1_554
O13 C16 N7 126.8(5) . .
O13 C16 H16 116.6 . .
N7 C16 H16 116.6 . .
N7 C17 H17A 109.5 . .
N7 C17 H17B 109.5 . .
H17A C17 H17B 109.5 . .
N7 C17 H17C 109.5 . .
H17A C17 H17C 109.5 . .
H17B C17 H17C 109.5 . .
N7 C18 H18A 109.5 . .
N7 C18 H18B 109.5 . .
H18A C18 H18B 109.5 . .
N7 C18 H18C 109.5 . .
H18A C18 H18C 109.5 . .
H18B C18 H18C 109.5 . .
O14 C19 N8 124.9(5) . .
O14 C19 H19B 117.6 . .
N8 C19 H19B 117.6 . .
N8 C20 H20A 109.5 . .
N8 C20 H20B 109.5 . .
H20A C20 H20B 109.5 . .
N8 C20 H20C 109.5 . .
H20A C20 H20C 109.5 . .
H20B C20 H20C 109.5 . .
N8 C21 H21A 109.5 . .
N8 C21 H21B 109.5 . .
H21A C21 H21B 109.5 . .
N8 C21 H21C 109.5 . .
H21A C21 H21C 109.5 . .
H21B C21 H21C 109.5 . .

loop_
_geom_bond_atom_site_label_1
_geom_bond_atom_site_label_2
_geom_bond_distance
_geom_bond_site_symmetry_2
Ba1 O10 2.720(3) 1_454
Ba1 O12 2.763(3) 1_455
Ba1 O11 2.783(2) 2_665
Ba1 O2 2.811(3) 1_554
Ba1 N3 2.841(3) .
Ba1 O7 2.897(3) 1_554
Ba1 O9 2.920(3) 2_664
Ba1 O1 2.962(3) 1_554
Ba1 O5 3.067(2) .
Ba1 O10 3.195(4) 2_664
Ba1 C11 3.219(4) 2_664
Ba1 C1 3.236(4) 1_554
Ba2 O9 2.676(3) 2_665
Ba2 O9 2.676(3) .
Ba2 O8 2.684(3) .
Ba2 O8 2.684(3) 2_665
Ba2 O5 2.821(3) 2_666
Ba2 O5 2.821(3) 1_556
Ba2 N5 3.124(3) .
Ba2 N5 3.124(3) 2_665
Ba2 Li2 3.547(7) .
Ba2 Li2 3.547(7) 2_665
Ba2 Li3 3.841(6) .
Ba2 Li3 3.842(6) 2_665
Li1 O13 1.934(9) .
Li1 O1 1.944(8) 3_557
Li1 O4 2.043(8) .
Li1 N2 2.140(8) .
Li1 Ba1 4.107(7) 3_556
Li2 O3 1.899(7) 3_557
Li2 O2 1.905(7) .
Li2 O8 1.939(7) .
Li2 O5 2.035(7) 1_556
Li2 Ba1 3.556(7) 1_556
Li3 O11 1.909(7) 1_556
Li3 O6 1.928(7) 1_556
Li3 O4 1.934(7) 3_557
Li3 O9 1.965(7) .
Li3 C11 2.668(8) .
Li3 C5 2.718(8) 3_557
Li3 C15 2.783(7) 1_556
Li3 Ba1 3.638(7) 2_666
O1 C1 1.264(5) .
O1 Li1 1.944(8) 3_457
O1 Ba1 2.962(3) 1_556
O2 C1 1.245(4) .
O2 Ba1 2.811(3) 1_556
O3 C5 1.251(5) .
O3 Li2 1.899(7) 3_457
O4 C5 1.266(5) .
O4 Li3 1.933(7) 3_457
O5 C6 1.262(4) .
O5 Li2 2.035(7) 1_554
O5 Ba2 2.821(2) 1_554
O6 C6 1.253(4) .
O6 Li3 1.928(7) 1_554
O7 C10 1.236(5) .
O7 Ba1 2.897(3) 1_556
O8 C10 1.271(5) .
O9 C11 1.275(5) .
O9 Ba1 2.920(3) 2_666
O10 C11 1.234(5) .
O10 Ba1 2.720(3) 1_656
O10 Ba1 3.195(4) 2_666
O11 C15 1.256(4) .
O11 Li3 1.909(7) 1_554
O11 Ba1 2.783(2) 2_665
O12 C15 1.244(5) .
O12 Ba1 2.763(3) 1_655
O13 C16 1.214(6) .
O14 C19 1.226(6) .
N1 N2 1.341(4) .
N1 C2 1.349(5) .
N1 H1 0.8800 .
N2 C4 1.339(5) .
N3 N4 1.336(4) .
N3 C7 1.338(5) .
N4 C9 1.357(5) .
N4 H4 0.8800 .
N5 N6 1.344(4) .
N5 C12 1.345(5) .
N6 C14 1.361(5) .
N6 H6 0.8800 .
N7 C16 1.329(6) .
N7 C18 1.438(7) .
N7 C17 1.451(7) .
N8 C19 1.323(6) .
N8 C21 1.435(7) .
N8 C20 1.467(6) .
C1 C2 1.500(5) .
C1 Ba1 3.236(4) 1_556
C2 C3 1.376(5) .
C3 C4 1.395(5) .
C3 H3A 0.9500 .
C4 C5 1.501(5) .
C5 Li3 2.718(8) 3_457
C6 C7 1.485(5) .
C7 C8 1.408(5) .
C8 C9 1.378(5) .
C8 H8A 0.9500 .
C9 C10 1.482(6) .
C11 C12 1.483(6) .
C11 Ba1 3.219(4) 2_666
C12 C13 1.387(5) .
C13 C14 1.367(5) .
C13 H13A 0.9500 .
C14 C15 1.482(5) .
C15 Li3 2.783(7) 1_554
C16 H16 0.9500 .
C17 H17A 0.9800 .
C17 H17B 0.9800 .
C17 H17C 0.9800 .
C18 H18A 0.9800 .
C18 H18B 0.9800 .
C18 H18C 0.9800 .
C19 H19B 0.9500 .
C20 H20A 0.9800 .
C20 H20B 0.9800 .
C20 H20C 0.9800 .
C21 H21A 0.9800 .
C21 H21B 0.9800 .
C21 H21C 0.9800 .

loop_
_geom_hbond_atom_site_label_D
_geom_hbond_atom_site_label_H
_geom_hbond_atom_site_label_A
_geom_hbond_distance_DH
_geom_hbond_distance_HA
_geom_hbond_distance_DA
_geom_hbond_angle_DHA
_geom_hbond_site_symmetry_A
N1 H1 O14 0.88 2.09 2.797(5) 137.0 .
N6 H6 O6 0.88 2.02 2.850(4) 156.0 .
N4 H4 O12 0.88 2.13 2.686(4) 120.7 1_455
